data_7002199
loop_
_publ_author_name
'Bennett, Martin A.'
'Bhargava, Suresh K.'
'Mirzadeh, Nedaossadat'
'Priv\'er, Steven H.'
'Wagler, J\"org'
'Willis, Anthony C.'

_publ_section_title
;
 Synthesis and interconversions of digold(i), tetragold(i), digold(ii),
 gold(i)--gold(iii) and digold(iii) complexes of fluorine-substituted
 aryl carbanions
;
_journal_issue 36
_journal_name_full 'Dalton Transactions'
_journal_page_first 7537
_journal_page_last 7551
_journal_paper_doi 10.1039/b906769h
_journal_year 2009
_chemical_formula_moiety 'C36 H26 Au2 Cl2 F2 P2'
_chemical_formula_sum 'C36 H26 Au2 Cl2 F2 P2'
_chemical_formula_weight 1023.34
_chemical_name_systematic
;
?
;
_space_group_IT_number 14
_symmetry_cell_setting monoclinic
_symmetry_space_group_name_Hall '-P 2ybc'
_symmetry_space_group_name_H-M 'P 1 21/c 1'
_atom_sites_solution_hydrogens geom
_atom_sites_solution_primary direct
_atom_sites_solution_secondary difmap
_audit_creation_method SHELXL-97
_cell_angle_alpha 90.00
_cell_angle_beta 90.4610(10)
_cell_angle_gamma 90.00
_cell_formula_units_Z 4
_cell_length_a 11.01700(10)
_cell_length_b 15.97300(10)
_cell_length_c 18.1351(2)
_cell_measurement_reflns_used 72345
_cell_measurement_temperature 100(2)
_cell_measurement_theta_max 35.631
_cell_measurement_theta_min 2.546
_cell_volume 3191.21(5)
_computing_cell_refinement 'HKL Scalepack (Otwinowski & Minor 1997)'
_computing_data_collection 'Nonius Collect, KappaCCD'
_computing_data_reduction 'Denzo and Scalepak (Otwinowski & Minor, 1997)'
_computing_molecular_graphics 'ORTEP32 for windows (Farugia)'
_computing_publication_material 'Ciftab (Sheldrick, 1997)'
_computing_structure_refinement 'SHELXL-97 (Sheldrick, 1997)'
_computing_structure_solution 'SHELXS-97 (Sheldrick, 1990)'
_diffrn_ambient_temperature 100(2)
_diffrn_measured_fraction_theta_full 0.999
_diffrn_measured_fraction_theta_max 0.999
_diffrn_measurement_device_type 'Nonius Kappa CCD area detector'
_diffrn_measurement_method 'phi and omega scans'
_diffrn_radiation_monochromator graphite
_diffrn_radiation_source 'fine-focus sealed tube'
_diffrn_radiation_type MoK\a
_diffrn_radiation_wavelength 0.71073
_diffrn_reflns_av_R_equivalents 0.0554
_diffrn_reflns_av_sigmaI/netI 0.0322
_diffrn_reflns_limit_h_max 17
_diffrn_reflns_limit_h_min -17
_diffrn_reflns_limit_k_max 25
_diffrn_reflns_limit_k_min -25
_diffrn_reflns_limit_l_max 29
_diffrn_reflns_limit_l_min -29
_diffrn_reflns_number 76037
_diffrn_reflns_theta_full 35.00
_diffrn_reflns_theta_max 35.00
_diffrn_reflns_theta_min 2.79
_exptl_absorpt_coefficient_mu 9.490
_exptl_absorpt_correction_T_max 0.124
_exptl_absorpt_correction_T_min 0.067
_exptl_absorpt_correction_type multi-scan
_exptl_absorpt_process_details SORTAV
_exptl_crystal_colour colorless
_exptl_crystal_density_diffrn 2.130
_exptl_crystal_density_method 'not measured'
_exptl_crystal_description polyhedron
_exptl_crystal_F_000 1928
_exptl_crystal_size_max 0.30
_exptl_crystal_size_mid 0.25
_exptl_crystal_size_min 0.22
_refine_diff_density_max 2.100
_refine_diff_density_min -1.949
_refine_diff_density_rms 0.161
_refine_ls_extinction_method none
_refine_ls_goodness_of_fit_ref 1.038
_refine_ls_hydrogen_treatment constr
_refine_ls_matrix_type full
_refine_ls_number_parameters 397
_refine_ls_number_reflns 14036
_refine_ls_number_restraints 0
_refine_ls_restrained_S_all 1.038
_refine_ls_R_factor_all 0.0367
_refine_ls_R_factor_gt 0.0266
_refine_ls_shift/su_max 0.007
_refine_ls_shift/su_mean 0.000
_refine_ls_structure_factor_coef Fsqd
_refine_ls_weighting_details 'calc w=1/[\s^2^(Fo^2^)+(0.0251P)^2^+3.8101P] where P=(Fo^2^+2Fc^2^)/3'
_refine_ls_weighting_scheme calc
_refine_ls_wR_factor_gt 0.0576
_refine_ls_wR_factor_ref 0.0599
_reflns_number_gt 11981
_reflns_number_total 14036
_reflns_threshold_expression >2sigma(I)
_cod_data_source_file b906769h.txt
_cod_data_source_block neda02101
_cod_original_sg_symbol_Hall -P2ybc
_cod_original_sg_symbol_H-M P21/c
_cod_database_code 7002199

loop_
_symmetry_equiv_pos_as_xyz
'x, y, z'
'-x, y+1/2, -z+1/2'
'-x, -y, -z'
'x, -y-1/2, z-1/2'

loop_
_atom_site_label
_atom_site_type_symbol
_atom_site_fract_x
_atom_site_fract_y
_atom_site_fract_z
_atom_site_U_iso_or_equiv
_atom_site_adp_type
_atom_site_occupancy
_atom_site_symmetry_multiplicity
_atom_site_calc_flag
_atom_site_refinement_flags
_atom_site_disorder_assembly
_atom_site_disorder_group
Au1 Au 0.098851(8) 0.770863(6) 0.423771(5) 0.01522(2) Uani 1 1 d . . .
Au2 Au 0.413666(9) 0.745981(6) 0.473056(5) 0.01688(2) Uani 1 1 d . . .
P1 P 0.16388(5) 0.89148(4) 0.37651(3) 0.01344(10) Uani 1 1 d . . .
P2 P 0.42227(6) 0.66002(4) 0.37657(3) 0.01480(10) Uani 1 1 d . . .
Cl1 Cl 0.01769(6) 0.65112(4) 0.47238(4) 0.02455(12) Uani 1 1 d . . .
Cl2 Cl 0.41739(7) 0.82735(5) 0.57702(4) 0.02774(14) Uani 1 1 d . . .
F1 F 0.67485(14) 0.91382(11) 0.27801(10) 0.0251(3) Uani 1 1 d . . .
F2 F 0.06632(16) 0.71684(11) 0.13475(10) 0.0282(4) Uani 1 1 d . . .
C1 C 0.1504(2) 0.97838(15) 0.44043(13) 0.0151(4) Uani 1 1 d . . .
C2 C 0.1736(2) 0.96279(16) 0.51514(14) 0.0180(4) Uani 1 1 d . . .
H2 H 0.1841 0.9070 0.5321 0.022 Uiso 1 1 calc R . .
C3 C 0.1812(2) 1.02922(17) 0.56434(14) 0.0204(5) Uani 1 1 d . . .
H3 H 0.1974 1.0188 0.6150 0.024 Uiso 1 1 calc R . .
C4 C 0.1651(2) 1.11108(17) 0.53974(15) 0.0206(5) Uani 1 1 d . . .
H4 H 0.1736 1.1565 0.5733 0.025 Uiso 1 1 calc R . .
C5 C 0.1367(2) 1.12639(16) 0.46622(15) 0.0197(4) Uani 1 1 d . . .
H5 H 0.1220 1.1820 0.4499 0.024 Uiso 1 1 calc R . .
C6 C 0.1298(2) 1.06014(15) 0.41660(14) 0.0169(4) Uani 1 1 d . . .
H6 H 0.1110 1.0707 0.3662 0.020 Uiso 1 1 calc R . .
C7 C 0.0889(2) 0.92304(15) 0.29100(13) 0.0149(4) Uani 1 1 d . . .
C8 C 0.1469(2) 0.97796(15) 0.24256(14) 0.0173(4) Uani 1 1 d . . .
H8 H 0.2223 1.0025 0.2563 0.021 Uiso 1 1 calc R . .
C9 C 0.0949(2) 0.99682(16) 0.17448(14) 0.0205(5) Uani 1 1 d . . .
H9 H 0.1341 1.0347 0.1420 0.025 Uiso 1 1 calc R . .
C10 C -0.0150(2) 0.96005(17) 0.15400(14) 0.0220(5) Uani 1 1 d . . .
H10 H -0.0500 0.9720 0.1071 0.026 Uiso 1 1 calc R . .
C11 C -0.0733(2) 0.90597(18) 0.20196(14) 0.0209(5) Uani 1 1 d . . .
H11 H -0.1486 0.8815 0.1881 0.025 Uiso 1 1 calc R . .
C12 C -0.0217(2) 0.88741(16) 0.27044(14) 0.0179(4) Uani 1 1 d . . .
H12 H -0.0621 0.8504 0.3031 0.021 Uiso 1 1 calc R . .
C13 C 0.3238(2) 0.89274(14) 0.35097(13) 0.0143(4) Uani 1 1 d . . .
C14 C 0.4002(2) 0.95615(15) 0.37754(14) 0.0172(4) Uani 1 1 d . . .
H14 H 0.3694 0.9953 0.4121 0.021 Uiso 1 1 calc R . .
C15 C 0.5200(2) 0.96350(15) 0.35486(14) 0.0184(4) Uani 1 1 d . . .
H15 H 0.5722 1.0056 0.3742 0.022 Uiso 1 1 calc R . .
C16 C 0.5596(2) 0.90698(16) 0.30313(14) 0.0179(4) Uani 1 1 d . . .
C17 C 0.4883(2) 0.84278(15) 0.27550(13) 0.0163(4) Uani 1 1 d . . .
H17 H 0.5200 0.8053 0.2398 0.020 Uiso 1 1 calc R . .
C18 C 0.3697(2) 0.83341(14) 0.30039(13) 0.0141(4) Uani 1 1 d . . .
C19 C 0.2958(2) 0.76022(14) 0.27332(13) 0.0141(4) Uani 1 1 d . . .
C20 C 0.2159(2) 0.77105(15) 0.21431(14) 0.0174(4) Uani 1 1 d . . .
H20 H 0.2099 0.8237 0.1902 0.021 Uiso 1 1 calc R . .
C21 C 0.1453(2) 0.70427(16) 0.19121(14) 0.0197(4) Uani 1 1 d . . .
C22 C 0.1510(2) 0.62593(16) 0.22294(15) 0.0207(5) Uani 1 1 d . . .
H22 H 0.0996 0.5818 0.2068 0.025 Uiso 1 1 calc R . .
C23 C 0.2352(2) 0.61413(15) 0.27957(14) 0.0177(4) Uani 1 1 d . . .
H23 H 0.2431 0.5603 0.3014 0.021 Uiso 1 1 calc R . .
C24 C 0.3082(2) 0.67957(14) 0.30509(13) 0.0150(4) Uani 1 1 d . . .
C25 C 0.4026(2) 0.55140(15) 0.40333(14) 0.0180(4) Uani 1 1 d . . .
C26 C 0.3033(2) 0.53055(18) 0.44734(16) 0.0237(5) Uani 1 1 d . . .
H26 H 0.2504 0.5731 0.4645 0.028 Uiso 1 1 calc R . .
C27 C 0.2822(3) 0.44742(19) 0.46580(17) 0.0275(6) Uani 1 1 d . . .
H27 H 0.2138 0.4331 0.4948 0.033 Uiso 1 1 calc R . .
C28 C 0.3609(3) 0.38531(18) 0.44202(16) 0.0272(6) Uani 1 1 d . . .
H28 H 0.3452 0.3284 0.4540 0.033 Uiso 1 1 calc R . .
C29 C 0.4620(3) 0.40584(17) 0.40102(16) 0.0276(6) Uani 1 1 d . . .
H29 H 0.5172 0.3634 0.3864 0.033 Uiso 1 1 calc R . .
C30 C 0.4826(3) 0.48867(16) 0.38117(15) 0.0229(5) Uani 1 1 d . . .
H30 H 0.5514 0.5026 0.3524 0.028 Uiso 1 1 calc R . .
C31 C 0.5646(2) 0.66477(15) 0.32657(13) 0.0163(4) Uani 1 1 d . . .
C32 C 0.6706(2) 0.69122(16) 0.36233(15) 0.0199(4) Uani 1 1 d . . .
H32 H 0.6702 0.7024 0.4138 0.024 Uiso 1 1 calc R . .
C33 C 0.7769(2) 0.70114(17) 0.32220(16) 0.0227(5) Uani 1 1 d . . .
H33 H 0.8497 0.7173 0.3468 0.027 Uiso 1 1 calc R . .
C34 C 0.7776(2) 0.68777(17) 0.24692(16) 0.0228(5) Uani 1 1 d . . .
H34 H 0.8497 0.6972 0.2197 0.027 Uiso 1 1 calc R . .
C35 C 0.6727(2) 0.66047(17) 0.21094(15) 0.0219(5) Uani 1 1 d . . .
H35 H 0.6732 0.6507 0.1593 0.026 Uiso 1 1 calc R . .
C36 C 0.5671(2) 0.64756(15) 0.25109(14) 0.0183(4) Uani 1 1 d . . .
H36 H 0.4963 0.6269 0.2270 0.022 Uiso 1 1 calc R . .

loop_
_atom_site_aniso_label
_atom_site_aniso_U_11
_atom_site_aniso_U_22
_atom_site_aniso_U_33
_atom_site_aniso_U_23
_atom_site_aniso_U_13
_atom_site_aniso_U_12
Au1 0.01606(4) 0.01384(4) 0.01576(4) 0.00042(3) 0.00072(3) -0.00132(3)
Au2 0.02201(4) 0.01508(4) 0.01350(4) -0.00127(3) -0.00304(3) 0.00093(3)
P1 0.0140(2) 0.0126(2) 0.0136(3) -0.00019(19) -0.00083(19) -0.00039(19)
P2 0.0171(3) 0.0134(2) 0.0138(3) -0.00062(19) -0.0024(2) -0.0005(2)
Cl1 0.0270(3) 0.0190(3) 0.0277(3) 0.0040(2) 0.0031(2) -0.0060(2)
Cl2 0.0382(4) 0.0255(3) 0.0194(3) -0.0085(2) -0.0071(3) 0.0061(3)
F1 0.0155(7) 0.0261(8) 0.0338(9) -0.0052(7) 0.0060(6) -0.0040(6)
F2 0.0321(9) 0.0243(8) 0.0278(9) -0.0027(7) -0.0161(7) 0.0017(7)
C1 0.0145(9) 0.0158(10) 0.0151(10) -0.0008(7) -0.0001(8) 0.0000(7)
C2 0.0189(10) 0.0184(11) 0.0168(10) -0.0014(8) -0.0022(8) 0.0019(8)
C3 0.0192(11) 0.0257(12) 0.0162(11) -0.0036(9) -0.0003(8) 0.0000(9)
C4 0.0180(10) 0.0230(12) 0.0207(12) -0.0076(9) 0.0019(9) -0.0018(9)
C5 0.0222(11) 0.0149(10) 0.0220(12) -0.0028(8) 0.0013(9) 0.0015(8)
C6 0.0171(10) 0.0164(10) 0.0173(11) -0.0003(8) -0.0012(8) 0.0004(8)
C7 0.0151(9) 0.0150(10) 0.0148(10) -0.0014(7) -0.0017(8) 0.0022(7)
C8 0.0190(10) 0.0148(10) 0.0180(11) 0.0002(8) -0.0022(8) -0.0009(8)
C9 0.0236(12) 0.0202(11) 0.0177(11) 0.0022(8) -0.0017(9) 0.0016(9)
C10 0.0248(12) 0.0248(12) 0.0163(11) -0.0015(9) -0.0061(9) 0.0047(9)
C11 0.0170(10) 0.0281(13) 0.0176(11) -0.0040(9) -0.0049(8) 0.0022(9)
C12 0.0155(10) 0.0208(11) 0.0174(11) -0.0016(8) -0.0008(8) -0.0010(8)
C13 0.0147(9) 0.0131(9) 0.0151(10) -0.0002(7) -0.0005(7) 0.0000(7)
C14 0.0168(10) 0.0145(10) 0.0203(11) -0.0021(8) -0.0023(8) 0.0000(8)
C15 0.0164(10) 0.0162(10) 0.0224(12) -0.0012(8) -0.0021(8) -0.0011(8)
C16 0.0127(9) 0.0197(11) 0.0213(11) 0.0018(8) 0.0018(8) -0.0004(8)
C17 0.0179(10) 0.0147(10) 0.0164(10) 0.0001(8) 0.0019(8) -0.0003(8)
C18 0.0144(9) 0.0126(9) 0.0152(10) -0.0002(7) -0.0016(7) -0.0006(7)
C19 0.0144(9) 0.0155(10) 0.0124(9) -0.0015(7) -0.0003(7) -0.0006(7)
C20 0.0191(10) 0.0169(10) 0.0161(10) -0.0021(8) -0.0015(8) 0.0019(8)
C21 0.0214(11) 0.0211(11) 0.0164(10) -0.0036(8) -0.0058(8) 0.0031(9)
C22 0.0212(11) 0.0191(11) 0.0218(12) -0.0038(9) -0.0043(9) -0.0030(9)
C23 0.0194(10) 0.0147(10) 0.0190(11) 0.0000(8) -0.0025(8) -0.0023(8)
C24 0.0152(9) 0.0147(10) 0.0150(10) -0.0019(7) -0.0013(7) -0.0010(7)
C25 0.0222(11) 0.0151(10) 0.0165(10) 0.0013(8) -0.0049(8) 0.0000(8)
C26 0.0216(12) 0.0231(12) 0.0263(13) 0.0060(10) -0.0020(10) -0.0018(9)
C27 0.0253(12) 0.0292(14) 0.0280(14) 0.0108(11) -0.0069(11) -0.0073(10)
C28 0.0402(15) 0.0184(12) 0.0227(13) 0.0063(9) -0.0110(11) -0.0068(11)
C29 0.0440(16) 0.0180(12) 0.0209(12) -0.0004(9) -0.0039(11) 0.0061(11)
C30 0.0316(13) 0.0177(11) 0.0195(12) 0.0007(9) -0.0002(10) 0.0041(10)
C31 0.0169(10) 0.0137(10) 0.0182(10) -0.0002(8) -0.0017(8) 0.0002(7)
C32 0.0205(11) 0.0182(11) 0.0208(11) 0.0003(8) -0.0040(9) -0.0010(8)
C33 0.0175(10) 0.0203(12) 0.0303(13) -0.0017(10) -0.0033(9) 0.0004(9)
C34 0.0203(11) 0.0197(11) 0.0285(13) -0.0032(9) 0.0036(10) 0.0019(9)
C35 0.0238(12) 0.0198(11) 0.0223(12) -0.0038(9) 0.0007(9) 0.0032(9)
C36 0.0191(10) 0.0173(10) 0.0186(11) -0.0020(8) -0.0026(8) 0.0014(8)

loop_
_atom_type_symbol
_atom_type_description
_atom_type_scat_dispersion_real
_atom_type_scat_dispersion_imag
_atom_type_scat_source
C C 0.0033 0.0016 'International Tables Vol C Tables 4.2.6.8 and 6.1.1.4'
H H 0.0000 0.0000 'International Tables Vol C Tables 4.2.6.8 and 6.1.1.4'
F F 0.0171 0.0103 'International Tables Vol C Tables 4.2.6.8 and 6.1.1.4'
P P 0.1023 0.0942 'International Tables Vol C Tables 4.2.6.8 and 6.1.1.4'
Cl Cl 0.1484 0.1585 'International Tables Vol C Tables 4.2.6.8 and 6.1.1.4'
Au Au -2.0133 8.8022 'International Tables Vol C Tables 4.2.6.8 and 6.1.1.4'

loop_
_geom_angle_atom_site_label_1
_geom_angle_atom_site_label_2
_geom_angle_atom_site_label_3
_geom_angle
_geom_angle_site_symmetry_1
_geom_angle_site_symmetry_3
_geom_angle_publ_flag
P1 Au1 Cl1 175.71(2) . . ?
P2 Au2 Cl2 175.06(2) . . ?
C1 P1 C7 107.04(11) . . ?
C1 P1 C13 103.75(11) . . ?
C7 P1 C13 102.27(11) . . ?
C1 P1 Au1 112.78(8) . . ?
C7 P1 Au1 114.93(8) . . ?
C13 P1 Au1 114.90(8) . . ?
C25 P2 C31 106.16(11) . . ?
C25 P2 C24 105.68(11) . . ?
C31 P2 C24 103.32(11) . . ?
C25 P2 Au2 111.93(8) . . ?
C31 P2 Au2 114.09(8) . . ?
C24 P2 Au2 114.78(8) . . ?
C6 C1 C2 119.7(2) . . ?
C6 C1 P1 122.18(18) . . ?
C2 C1 P1 117.84(18) . . ?
C3 C2 C1 119.7(2) . . ?
C3 C2 H2 120.1 . . ?
C1 C2 H2 120.1 . . ?
C2 C3 C4 120.3(2) . . ?
C2 C3 H3 119.8 . . ?
C4 C3 H3 119.8 . . ?
C5 C4 C3 120.0(2) . . ?
C5 C4 H4 120.0 . . ?
C3 C4 H4 120.0 . . ?
C4 C5 C6 119.9(2) . . ?
C4 C5 H5 120.1 . . ?
C6 C5 H5 120.1 . . ?
C5 C6 C1 120.3(2) . . ?
C5 C6 H6 119.9 . . ?
C1 C6 H6 119.9 . . ?
C12 C7 C8 119.4(2) . . ?
C12 C7 P1 120.28(19) . . ?
C8 C7 P1 120.10(17) . . ?
C9 C8 C7 120.4(2) . . ?
C9 C8 H8 119.8 . . ?
C7 C8 H8 119.8 . . ?
C8 C9 C10 119.8(2) . . ?
C8 C9 H9 120.1 . . ?
C10 C9 H9 120.1 . . ?
C11 C10 C9 120.1(2) . . ?
C11 C10 H10 120.0 . . ?
C9 C10 H10 120.0 . . ?
C10 C11 C12 120.3(2) . . ?
C10 C11 H11 119.9 . . ?
C12 C11 H11 119.9 . . ?
C11 C12 C7 120.1(2) . . ?
C11 C12 H12 120.0 . . ?
C7 C12 H12 120.0 . . ?
C14 C13 C18 119.4(2) . . ?
C14 C13 P1 119.99(18) . . ?
C18 C13 P1 120.50(17) . . ?
C15 C14 C13 121.9(2) . . ?
C15 C14 H14 119.0 . . ?
C13 C14 H14 119.0 . . ?
C16 C15 C14 116.9(2) . . ?
C16 C15 H15 121.5 . . ?
C14 C15 H15 121.5 . . ?
F1 C16 C15 118.6(2) . . ?
F1 C16 C17 117.9(2) . . ?
C15 C16 C17 123.5(2) . . ?
C16 C17 C18 119.6(2) . . ?
C16 C17 H17 120.2 . . ?
C18 C17 H17 120.2 . . ?
C17 C18 C13 118.6(2) . . ?
C17 C18 C19 118.9(2) . . ?
C13 C18 C19 122.5(2) . . ?
C20 C19 C24 118.9(2) . . ?
C20 C19 C18 119.4(2) . . ?
C24 C19 C18 121.6(2) . . ?
C21 C20 C19 119.2(2) . . ?
C21 C20 H20 120.4 . . ?
C19 C20 H20 120.4 . . ?
F2 C21 C22 118.5(2) . . ?
F2 C21 C20 118.1(2) . . ?
C22 C21 C20 123.4(2) . . ?
C21 C22 C23 117.3(2) . . ?
C21 C22 H22 121.3 . . ?
C23 C22 H22 121.3 . . ?
C22 C23 C24 121.5(2) . . ?
C22 C23 H23 119.3 . . ?
C24 C23 H23 119.3 . . ?
C23 C24 C19 119.5(2) . . ?
C23 C24 P2 119.94(18) . . ?
C19 C24 P2 120.49(17) . . ?
C30 C25 C26 119.5(2) . . ?
C30 C25 P2 122.2(2) . . ?
C26 C25 P2 118.4(2) . . ?
C27 C26 C25 119.8(3) . . ?
C27 C26 H26 120.1 . . ?
C25 C26 H26 120.1 . . ?
C28 C27 C26 120.1(3) . . ?
C28 C27 H27 119.9 . . ?
C26 C27 H27 119.9 . . ?
C29 C28 C27 120.3(3) . . ?
C29 C28 H28 119.8 . . ?
C27 C28 H28 119.8 . . ?
C28 C29 C30 119.9(3) . . ?
C28 C29 H29 120.0 . . ?
C30 C29 H29 120.0 . . ?
C29 C30 C25 120.2(3) . . ?
C29 C30 H30 119.9 . . ?
C25 C30 H30 119.9 . . ?
C32 C31 C36 119.5(2) . . ?
C32 C31 P2 120.13(19) . . ?
C36 C31 P2 120.24(18) . . ?
C33 C32 C31 119.7(2) . . ?
C33 C32 H32 120.2 . . ?
C31 C32 H32 120.2 . . ?
C34 C33 C32 120.7(2) . . ?
C34 C33 H33 119.7 . . ?
C32 C33 H33 119.7 . . ?
C33 C34 C35 120.0(2) . . ?
C33 C34 H34 120.0 . . ?
C35 C34 H34 120.0 . . ?
C34 C35 C36 119.7(2) . . ?
C34 C35 H35 120.2 . . ?
C36 C35 H35 120.2 . . ?
C35 C36 C31 120.4(2) . . ?
C35 C36 H36 119.8 . . ?
C31 C36 H36 119.8 . . ?

loop_
_geom_bond_atom_site_label_1
_geom_bond_atom_site_label_2
_geom_bond_distance
_geom_bond_site_symmetry_2
_geom_bond_publ_flag
Au1 P1 2.2292(6) . ?
Au1 Cl1 2.2908(6) . ?
Au1 Au2 3.59669(13) . ?
Au2 P2 2.2267(6) . ?
Au2 Cl2 2.2900(6) . ?
P1 C1 1.815(2) . ?
P1 C7 1.822(2) . ?
P1 C13 1.825(2) . ?
P2 C25 1.815(2) . ?
P2 C31 1.820(3) . ?
P2 C24 1.825(2) . ?
F1 C16 1.357(3) . ?
F2 C21 1.353(3) . ?
C1 C6 1.394(3) . ?
C1 C2 1.399(3) . ?
C2 C3 1.388(3) . ?
C2 H2 0.9500 . ?
C3 C4 1.392(4) . ?
C3 H3 0.9500 . ?
C4 C5 1.389(4) . ?
C4 H4 0.9500 . ?
C5 C6 1.391(3) . ?
C5 H5 0.9500 . ?
C6 H6 0.9500 . ?
C7 C12 1.394(3) . ?
C7 C8 1.399(3) . ?
C8 C9 1.390(3) . ?
C8 H8 0.9500 . ?
C9 C10 1.393(4) . ?
C9 H9 0.9500 . ?
C10 C11 1.387(4) . ?
C10 H10 0.9500 . ?
C11 C12 1.393(3) . ?
C11 H11 0.9500 . ?
C12 H12 0.9500 . ?
C13 C14 1.400(3) . ?
C13 C18 1.415(3) . ?
C14 C15 1.390(3) . ?
C14 H14 0.9500 . ?
C15 C16 1.375(3) . ?
C15 H15 0.9500 . ?
C16 C17 1.383(3) . ?
C17 C18 1.394(3) . ?
C17 H17 0.9500 . ?
C18 C19 1.504(3) . ?
C19 C20 1.391(3) . ?
C19 C24 1.417(3) . ?
C20 C21 1.383(4) . ?
C20 H20 0.9500 . ?
C21 C22 1.379(4) . ?
C22 C23 1.391(3) . ?
C22 H22 0.9500 . ?
C23 C24 1.396(3) . ?
C23 H23 0.9500 . ?
C25 C30 1.396(4) . ?
C25 C26 1.400(4) . ?
C26 C27 1.389(4) . ?
C26 H26 0.9500 . ?
C27 C28 1.388(4) . ?
C27 H27 0.9500 . ?
C28 C29 1.383(4) . ?
C28 H28 0.9500 . ?
C29 C30 1.390(4) . ?
C29 H29 0.9500 . ?
C30 H30 0.9500 . ?
C31 C32 1.396(3) . ?
C31 C36 1.397(3) . ?
C32 C33 1.393(4) . ?
C32 H32 0.9500 . ?
C33 C34 1.382(4) . ?
C33 H33 0.9500 . ?
C34 C35 1.393(4) . ?
C34 H34 0.9500 . ?
C35 C36 1.393(4) . ?
C35 H35 0.9500 . ?
C36 H36 0.9500 . ?

loop_
_geom_torsion_atom_site_label_1
_geom_torsion_atom_site_label_2
_geom_torsion_atom_site_label_3
_geom_torsion_atom_site_label_4
_geom_torsion
_geom_torsion_site_symmetry_1
_geom_torsion_site_symmetry_2
_geom_torsion_site_symmetry_3
_geom_torsion_site_symmetry_4
_geom_torsion_publ_flag
C7 P1 C1 C6 -21.9(2) . . . . ?
C13 P1 C1 C6 85.8(2) . . . . ?
Au1 P1 C1 C6 -149.28(18) . . . . ?
C7 P1 C1 C2 164.46(18) . . . . ?
C13 P1 C1 C2 -87.8(2) . . . . ?
Au1 P1 C1 C2 37.1(2) . . . . ?
C6 C1 C2 C3 -2.8(4) . . . . ?
P1 C1 C2 C3 170.97(19) . . . . ?
C1 C2 C3 C4 0.4(4) . . . . ?
C2 C3 C4 C5 2.5(4) . . . . ?
C3 C4 C5 C6 -2.9(4) . . . . ?
C4 C5 C6 C1 0.5(4) . . . . ?
C2 C1 C6 C5 2.4(4) . . . . ?
P1 C1 C6 C5 -171.10(19) . . . . ?
C1 P1 C7 C12 -108.3(2) . . . . ?
C13 P1 C7 C12 143.0(2) . . . . ?
Au1 P1 C7 C12 17.8(2) . . . . ?
C1 P1 C7 C8 77.0(2) . . . . ?
C13 P1 C7 C8 -31.7(2) . . . . ?
Au1 P1 C7 C8 -156.87(17) . . . . ?
C12 C7 C8 C9 -0.1(4) . . . . ?
P1 C7 C8 C9 174.60(19) . . . . ?
C7 C8 C9 C10 -0.8(4) . . . . ?
C8 C9 C10 C11 1.2(4) . . . . ?
C9 C10 C11 C12 -0.7(4) . . . . ?
C10 C11 C12 C7 -0.1(4) . . . . ?
C8 C7 C12 C11 0.5(4) . . . . ?
P1 C7 C12 C11 -174.15(19) . . . . ?
C1 P1 C13 C14 -3.8(2) . . . . ?
C7 P1 C13 C14 107.4(2) . . . . ?
Au1 P1 C13 C14 -127.35(18) . . . . ?
C1 P1 C13 C18 -179.44(19) . . . . ?
C7 P1 C13 C18 -68.2(2) . . . . ?
Au1 P1 C13 C18 57.0(2) . . . . ?
C18 C13 C14 C15 1.0(4) . . . . ?
P1 C13 C14 C15 -174.72(19) . . . . ?
C13 C14 C15 C16 1.9(4) . . . . ?
C14 C15 C16 F1 178.0(2) . . . . ?
C14 C15 C16 C17 -2.5(4) . . . . ?
F1 C16 C17 C18 179.5(2) . . . . ?
C15 C16 C17 C18 0.1(4) . . . . ?
C16 C17 C18 C13 2.9(3) . . . . ?
C16 C17 C18 C19 -176.3(2) . . . . ?
C14 C13 C18 C17 -3.4(3) . . . . ?
P1 C13 C18 C17 172.27(18) . . . . ?
C14 C13 C18 C19 175.8(2) . . . . ?
P1 C13 C18 C19 -8.5(3) . . . . ?
C17 C18 C19 C20 -96.7(3) . . . . ?
C13 C18 C19 C20 84.1(3) . . . . ?
C17 C18 C19 C24 81.4(3) . . . . ?
C13 C18 C19 C24 -97.8(3) . . . . ?
C24 C19 C20 C21 3.9(4) . . . . ?
C18 C19 C20 C21 -177.9(2) . . . . ?
C19 C20 C21 F2 178.6(2) . . . . ?
C19 C20 C21 C22 -1.1(4) . . . . ?
F2 C21 C22 C23 178.4(2) . . . . ?
C20 C21 C22 C23 -1.9(4) . . . . ?
C21 C22 C23 C24 2.1(4) . . . . ?
C22 C23 C24 C19 0.7(4) . . . . ?
C22 C23 C24 P2 -177.1(2) . . . . ?
C20 C19 C24 C23 -3.7(3) . . . . ?
C18 C19 C24 C23 178.1(2) . . . . ?
C20 C19 C24 P2 174.07(18) . . . . ?
C18 C19 C24 P2 -4.1(3) . . . . ?
C25 P2 C24 C23 -4.2(2) . . . . ?
C31 P2 C24 C23 107.1(2) . . . . ?
Au2 P2 C24 C23 -128.08(18) . . . . ?
C25 P2 C24 C19 178.00(19) . . . . ?
C31 P2 C24 C19 -70.7(2) . . . . ?
Au2 P2 C24 C19 54.2(2) . . . . ?
C31 P2 C25 C30 -4.6(2) . . . . ?
C24 P2 C25 C30 104.7(2) . . . . ?
Au2 P2 C25 C30 -129.6(2) . . . . ?
C31 P2 C25 C26 175.7(2) . . . . ?
C24 P2 C25 C26 -75.0(2) . . . . ?
Au2 P2 C25 C26 50.7(2) . . . . ?
C30 C25 C26 C27 -2.8(4) . . . . ?
P2 C25 C26 C27 176.9(2) . . . . ?
C25 C26 C27 C28 1.4(4) . . . . ?
C26 C27 C28 C29 1.2(4) . . . . ?
C27 C28 C29 C30 -2.4(4) . . . . ?
C28 C29 C30 C25 0.9(4) . . . . ?
C26 C25 C30 C29 1.7(4) . . . . ?
P2 C25 C30 C29 -178.0(2) . . . . ?
C25 P2 C31 C32 -98.8(2) . . . . ?
C24 P2 C31 C32 150.3(2) . . . . ?
Au2 P2 C31 C32 25.0(2) . . . . ?
C25 P2 C31 C36 85.6(2) . . . . ?
C24 P2 C31 C36 -25.3(2) . . . . ?
Au2 P2 C31 C36 -150.61(17) . . . . ?
C36 C31 C32 C33 0.8(4) . . . . ?
P2 C31 C32 C33 -174.8(2) . . . . ?
C31 C32 C33 C34 2.2(4) . . . . ?
C32 C33 C34 C35 -2.9(4) . . . . ?
C33 C34 C35 C36 0.6(4) . . . . ?
C34 C35 C36 C31 2.4(4) . . . . ?
C32 C31 C36 C35 -3.1(4) . . . . ?
P2 C31 C36 C35 172.55(19) . . . . ?
